data_9009883
loop_
_publ_author_name
'Schlemper, E. O.'
'Hamilton, W. C.'

_publ_section_title
;Neutron-diffraction study of the structures of ferroelectric and paraelectric
 ammonium sulfate Note: ferroelectric, T = 180 K Locality: synthetic
;
_journal_name_full 'Journal of Chemical Physics'
_journal_page_first 4498
_journal_page_last 4509
_journal_paper_doi 10.1063/1.1726666
_journal_volume 44
_journal_year 1966
_chemical_compound_source Synthetic
_chemical_formula_sum 'H8 N2 O4 S'
_chemical_name_mineral Mascagnite
_space_group_IT_number 33
_symmetry_space_group_name_Hall 'P 2c -2n'
_symmetry_space_group_name_H-M 'P n a 21'
_cell_angle_alpha 90
_cell_angle_beta 90
_cell_angle_gamma 90
_cell_formula_units_Z 4
_cell_length_a 7.837
_cell_length_b 10.61
_cell_length_c 5.967
_cell_volume 496.159
_database_code_amcsd 0012987
_diffrn_ambient_temperature 180
_exptl_crystal_density_diffrn 1.769
_cod_depositor_comments
;
       Z value inserted to be consistent with given formula.
                           miguel.
;
_cod_original_formula_sum 'N2 H8 S O4'
_cod_database_code 9009883

loop_
_space_group_symop_operation_xyz
x,y,z
1/2+x,1/2-y,z
1/2-x,1/2+y,1/2+z
-x,-y,1/2+z

loop_
_atom_site_aniso_label
_atom_site_aniso_U_11
_atom_site_aniso_U_22
_atom_site_aniso_U_33
_atom_site_aniso_U_12
_atom_site_aniso_U_13
_atom_site_aniso_U_23
N1 0.02930 0.00800 0.02240 -0.00460 -0.00360 0.00670
N2 0.02460 0.00570 0.02560 0.00040 -0.00880 0.00480
H1 0.10300 0.03650 0.07320 0.03750 0.04790 0.00450
H2 0.04290 0.04620 0.05860 -0.01100 -0.00730 0.00710
H3 0.04980 0.01540 0.03100 0.00930 0.01900 0.02980
H4 0.03420 0.05360 0.04830 0.00420 0.01020 -0.01570
H5 0.04610 0.07080 0.02560 0.02530 0.00920 0.02410
H6 0.09210 0.00860 0.07610 0.00670 -0.03010 -0.02250
H7 0.06540 0.03600 0.05610 -0.01390 -0.03080 0.01700
H8 0.02610 0.06390 0.04580 -0.00460 -0.00400 0.01090
S 0.02210 0.00910 0.03070 0.00040 -0.00210 -0.00190
O1 0.01650 0.02800 0.02650 -0.00460 -0.00540 -0.00060
O2 0.02650 0.00800 0.02450 -0.00590 0.00330 -0.00290
O3 0.02860 0.01370 0.02310 0.00210 0.00900 0.00130
O4 0.02770 0.01310 0.01770 0.00040 -0.00210 0.00190

loop_
_atom_site_label
_atom_site_fract_x
_atom_site_fract_y
_atom_site_fract_z
N1 0.68080 0.39580 0.24500
N2 0.97960 0.69990 0.25600
H1 0.77100 0.33600 0.20200
H2 0.56400 0.36000 0.20600
H3 0.69100 0.48000 0.15700
H4 0.68200 0.41200 0.40800
H5 0.09200 0.65800 0.22200
H6 0.99000 0.79300 0.26500
H7 0.89600 0.67000 0.14200
H8 0.94500 0.67200 0.41200
S 0.24300 0.42100 0.25000
O1 0.06100 0.40200 0.21200
O2 0.28400 0.55700 0.22200
O3 0.33900 0.34600 0.08300
O4 0.29400 0.38200 0.47700

loop_
_cod_related_entry_id
_cod_related_entry_database
_cod_related_entry_code
1 AMCSD 0012987
